data_7234587
loop_
_publ_author_name
'Ken-ichi Sakai'
'Saki Tsuchiya'
'Takemitsu Kikuchi'
'Tomoyuki Akutagawa'

_publ_section_title
;
 An ESIPT fluorophore with a switchable intramolecular hydrogen bond for
 applications in solid-state fluorochromism and white light generation
;
_journal_name_full 'Journal of Materials Chemistry C'
_journal_page_first 2011
_journal_page_last 2016
_journal_paper_doi 10.1039/C5TC04290A
_journal_volume 4
_journal_year 2016
_chemical_formula_moiety 'C35 H28 Cl N3 O3 S'
_chemical_formula_sum 'C35 H28 Cl N3 O3 S'
_chemical_formula_weight 606.14
_chemical_name_systematic 'protonated BTImP'
_space_group_crystal_system monoclinic
_space_group_IT_number 14
_space_group_name_Hall '-P 2yn'
_space_group_name_H-M_alt 'P 1 21/n 1'
_atom_sites_solution_hydrogens geom
_atom_sites_solution_primary direct
_atom_sites_solution_secondary difmap
_cell_angle_alpha 90.0000
_cell_angle_beta 99.1818(17)
_cell_angle_gamma 90.0000
_cell_formula_units_Z 4
_cell_length_a 7.3303(2)
_cell_length_b 23.9278(7)
_cell_length_c 17.5078(6)
_cell_measurement_reflns_used 7323
_cell_measurement_temperature 100
_cell_measurement_theta_max 68.03
_cell_measurement_theta_min 3.15
_cell_volume 3031.49(16)
_computing_cell_refinement 'RAPID AUTO'
_computing_data_collection 'RAPID AUTO (Rigaku, ????)'
_computing_data_reduction 'RAPID AUTO'
_computing_molecular_graphics 'CrystalStructure 4.1'
_computing_publication_material 'CrystalStructure 4.1 (Rigaku, 2014)'
_computing_structure_refinement 'SHELXL97 (Sheldrick, 2008)'
_computing_structure_solution 'Il Milione (Burla, et al., 2007)'
_diffrn_ambient_temperature 100
_diffrn_detector_area_resol_mean 10.000
_diffrn_measured_fraction_theta_full 0.998
_diffrn_measured_fraction_theta_max 0.998
_diffrn_measurement_device_type 'Rigaku R-AXIS RAPID'
_diffrn_measurement_method \w
_diffrn_radiation_type 'Cu K\a'
_diffrn_radiation_wavelength 1.54187
_diffrn_reflns_av_R_equivalents 0.0929
_diffrn_reflns_Laue_measured_fraction_full 0.000
_diffrn_reflns_Laue_measured_fraction_max 0.000
_diffrn_reflns_limit_h_max 8
_diffrn_reflns_limit_h_min -8
_diffrn_reflns_limit_k_max 28
_diffrn_reflns_limit_k_min -28
_diffrn_reflns_limit_l_max 21
_diffrn_reflns_limit_l_min -21
_diffrn_reflns_number 34180
_diffrn_reflns_point_group_measured_fraction_full 0.000
_diffrn_reflns_point_group_measured_fraction_max 0.000
_diffrn_reflns_theta_full 68.230
_diffrn_reflns_theta_max 68.230
_diffrn_reflns_theta_min 3.154
_diffrn_standards_interval_count .
_diffrn_standards_number 0
_exptl_absorpt_coefficient_mu 2.086
_exptl_absorpt_correction_type none
_exptl_crystal_colour orange
_exptl_crystal_density_diffrn 1.328
_exptl_crystal_density_method 'not measured'
_exptl_crystal_description plate
_exptl_crystal_F_000 1264.00
_exptl_crystal_size_max 0.300
_exptl_crystal_size_mid 0.200
_exptl_crystal_size_min 0.100
_refine_diff_density_max 0.50
_refine_diff_density_min -0.64
_refine_ls_extinction_method none
_refine_ls_goodness_of_fit_ref 0.976
_refine_ls_hydrogen_treatment mixed
_refine_ls_number_parameters 402
_refine_ls_number_reflns 5533
_refine_ls_number_restraints 0
_refine_ls_R_factor_all 0.1729
_refine_ls_R_factor_gt 0.1044
_refine_ls_shift/su_max 0.000
_refine_ls_structure_factor_coef Fsqd
_refine_ls_weighting_details 'w = 1/[\s^2^(Fo^2^)+(0.1884P)^2^+0.0000P] where P=(Fo^2^+2Fc^2^)/3'
_refine_ls_weighting_scheme calc
_refine_ls_wR_factor_gt 0.2405
_refine_ls_wR_factor_ref 0.3273
_reflns_number_gt 2411
_reflns_number_total 5533
_reflns_threshold_expression F^2^>2.0\s(F^2^)
_cod_data_source_file J-Mater-Chem-C-2016-4-2011.cif
_cod_data_source_block cryst13
_cod_original_cell_volume 3031.49(17)
_cod_database_code 7234587

loop_
_symmetry_equiv_pos_site_id
_space_group_symop_operation_xyz
1 +X,+Y,+Z
2 1/2-X,1/2+Y,1/2-Z
3 -X,-Y,-Z
4 1/2+X,1/2-Y,1/2+Z

loop_
_atom_site_label
_atom_site_type_symbol
_atom_site_fract_x
_atom_site_fract_y
_atom_site_fract_z
_atom_site_U_iso_or_equiv
_atom_site_adp_type
_atom_site_occupancy
_atom_site_site_symmetry_multiplicity
_atom_site_calc_flag
_atom_site_refinement_flags
_atom_site_disorder_assembly
_atom_site_disorder_group
Cl1 Cl -0.3790(2) 0.24343(7) 0.74794(10) 0.0765(6) Uani 1 4 d . . .
S1 S 0.1987(2) -0.03152(6) 0.57881(10) 0.0641(5) Uani 1 4 d . . .
O1 O 0.2258(6) 0.15415(15) 0.5067(2) 0.0635(11) Uani 1 4 d . . .
O2 O 0.0135(6) 0.10142(16) 0.7870(3) 0.0670(11) Uani 1 4 d . . .
O3 O -0.0782(10) 0.3254(4) 0.7014(4) 0.118(2) Uani 1 4 d . . .
N1 N 0.2828(7) 0.27730(19) 0.6355(3) 0.0588(12) Uani 1 4 d . . .
N2 N 0.0579(7) 0.26827(18) 0.5400(3) 0.0594(13) Uani 1 4 d . . .
N3 N 0.2630(6) 0.04744(18) 0.4851(3) 0.0593(13) Uani 1 4 d . . .
C1 C 0.1573(9) 0.2415(2) 0.6010(4) 0.0604(16) Uani 1 4 d . . .
C2 C 0.1252(9) 0.3230(2) 0.5374(4) 0.0628(16) Uani 1 4 d . . .
C3 C 0.2664(9) 0.3282(2) 0.5986(4) 0.0625(16) Uani 1 4 d . . .
C4 C 0.1372(8) 0.1832(2) 0.6238(3) 0.0560(15) Uani 1 4 d . . .
C5 C 0.0845(8) 0.1722(2) 0.6954(4) 0.0600(16) Uani 1 4 d . . .
C6 C 0.0712(8) 0.1173(2) 0.7194(4) 0.0585(15) Uani 1 4 d . . .
C7 C 0.1152(8) 0.0746(2) 0.6733(4) 0.0611(15) Uani 1 4 d . . .
C8 C 0.1675(8) 0.0843(2) 0.6009(4) 0.0564(15) Uani 1 4 d . . .
C9 C 0.1763(8) 0.1402(2) 0.5755(4) 0.0583(15) Uani 1 4 d . . .
C10 C 0.2134(8) 0.0379(2) 0.5528(4) 0.0573(15) Uani 1 4 d . . .
C11 C 0.2641(8) -0.0514(2) 0.4919(3) 0.0579(15) Uani 1 4 d . . .
C12 C 0.2874(9) -0.1045(2) 0.4635(4) 0.0654(17) Uani 1 4 d . . .
C13 C 0.3382(9) -0.1095(3) 0.3908(4) 0.0677(17) Uani 1 4 d . . .
C14 C 0.3669(8) -0.0620(3) 0.3472(4) 0.0676(17) Uani 1 4 d . . .
C15 C 0.3441(8) -0.0087(3) 0.3755(4) 0.0628(16) Uani 1 4 d . . .
C16 C 0.2933(8) -0.0030(2) 0.4492(4) 0.0574(15) Uani 1 4 d . . .
C17 C 0.0038(10) 0.1443(2) 0.8430(4) 0.0702(18) Uani 1 4 d . . .
C18 C -0.1149(8) 0.2492(2) 0.4947(4) 0.0569(15) Uani 1 4 d . . .
C19 C -0.1139(9) 0.2270(2) 0.4217(4) 0.0632(16) Uani 1 4 d . . .
C20 C -0.2823(9) 0.2120(3) 0.3775(4) 0.0675(17) Uani 1 4 d . . .
C21 C -0.4468(9) 0.2197(3) 0.4063(4) 0.0667(17) Uani 1 4 d . . .
C22 C -0.4429(11) 0.2416(3) 0.4793(4) 0.0677(17) Uani 1 4 d . . .
C23 C -0.2753(9) 0.2571(2) 0.5243(4) 0.0634(16) Uani 1 4 d . . .
C24 C 0.0439(8) 0.3634(2) 0.4786(4) 0.0610(16) Uani 1 4 d . . .
C25 C 0.0525(9) 0.3540(3) 0.4003(4) 0.0718(18) Uani 1 4 d . . .
C26 C -0.0211(10) 0.3924(3) 0.3450(5) 0.084(2) Uani 1 4 d . . .
C27 C -0.1026(10) 0.4408(3) 0.3671(5) 0.088(2) Uani 1 4 d . . .
C28 C -0.1145(10) 0.4502(3) 0.4431(5) 0.086(2) Uani 1 4 d . . .
C29 C -0.0426(9) 0.4120(3) 0.4994(4) 0.0729(18) Uani 1 4 d . . .
C30 C 0.3827(8) 0.3761(2) 0.6258(4) 0.0602(15) Uani 1 4 d . . .
C31 C 0.4471(9) 0.4129(3) 0.5747(4) 0.0705(18) Uani 1 4 d . . .
C32 C 0.5549(9) 0.4590(3) 0.6034(4) 0.077(2) Uani 1 4 d . . .
C33 C 0.5973(10) 0.4686(3) 0.6817(4) 0.078(2) Uani 1 4 d . . .
C34 C 0.5367(10) 0.4316(3) 0.7327(4) 0.079(2) Uani 1 4 d . . .
C35 C 0.4279(9) 0.3859(3) 0.7057(4) 0.0729(18) Uani 1 4 d . . .
H1 H 0.2624 0.12549 0.48598 0.0762 Uiso 1 4 calc R . .
H1A H 0.36516 0.26948 0.67638 0.0706 Uiso 1 4 calc R . .
H5 H 0.05787 0.20219 0.7275 0.0720 Uiso 1 4 calc R . .
H7 H 0.11008 0.03722 0.69106 0.0733 Uiso 1 4 calc R . .
H12 H 0.26907 -0.13672 0.49306 0.0785 Uiso 1 4 calc R . .
H13 H 0.35386 -0.14557 0.37027 0.0813 Uiso 1 4 calc R . .
H14 H 0.40233 -0.06642 0.29768 0.0811 Uiso 1 4 calc R . .
H15 H 0.36245 0.02334 0.34564 0.0754 Uiso 1 4 calc R . .
H17A H -0.09206 0.17133 0.82243 0.0842 Uiso 1 4 calc R . .
H17B H 0.12341 0.16339 0.85434 0.0842 Uiso 1 4 calc R . .
H17C H -0.02646 0.12766 0.89051 0.0842 Uiso 1 4 calc R . .
H19 H -0.00122 0.22222 0.40214 0.0758 Uiso 1 4 calc R . .
H20 H -0.28462 0.19637 0.32749 0.0810 Uiso 1 4 calc R . .
H21 H -0.56129 0.20995 0.37574 0.0801 Uiso 1 4 calc R . .
H23 H -0.27276 0.27289 0.57427 0.0760 Uiso 1 4 calc R . .
H25 H 0.10924 0.32099 0.38517 0.0862 Uiso 1 4 calc R . .
H26 H -0.01584 0.38572 0.29193 0.1011 Uiso 1 4 calc R . .
H27 H -0.15062 0.46757 0.32909 0.1054 Uiso 1 4 calc R . .
H28 H -0.17249 0.48321 0.4574 0.1030 Uiso 1 4 calc R . .
H29 H -0.052 0.41877 0.55214 0.0874 Uiso 1 4 calc R . .
H31 H 0.41808 0.40689 0.52046 0.0846 Uiso 1 4 calc R . .
H32 H 0.5993 0.48393 0.56828 0.0919 Uiso 1 4 calc R . .
H33 H 0.66788 0.5004 0.70051 0.0933 Uiso 1 4 calc R . .
H34 H 0.56961 0.43749 0.78681 0.0954 Uiso 1 4 calc R . .
H35 H 0.38414 0.36131 0.74133 0.0875 Uiso 1 4 calc R . .
H36 H -0.555(10) 0.248(2) 0.502(4) 0.08(2) Uiso 1 4 d . . .
H37 H -0.165(14) 0.312(4) 0.717(6) 0.14(4) Uiso 1 4 d . . .
H38 H -0.091(7) 0.366(2) 0.725(3) 0.046(16) Uiso 1 4 d . . .

loop_
_atom_site_aniso_label
_atom_site_aniso_U_11
_atom_site_aniso_U_22
_atom_site_aniso_U_33
_atom_site_aniso_U_12
_atom_site_aniso_U_13
_atom_site_aniso_U_23
Cl1 0.0673(11) 0.0723(11) 0.0877(12) 0.0044(8) 0.0061(9) 0.0063(8)
S1 0.0612(10) 0.0466(9) 0.0846(11) -0.0004(7) 0.0118(8) 0.0003(7)
O1 0.060(3) 0.050(2) 0.083(3) 0.002(2) 0.018(2) 0.003(2)
O2 0.073(3) 0.054(2) 0.077(3) -0.001(2) 0.018(2) -0.001(2)
O3 0.094(5) 0.168(7) 0.098(4) -0.031(5) 0.031(4) -0.010(4)
N1 0.057(3) 0.043(3) 0.074(3) -0.002(2) 0.004(2) -0.002(2)
N2 0.057(3) 0.041(3) 0.080(3) -0.001(2) 0.009(3) 0.003(2)
N3 0.051(3) 0.041(3) 0.083(4) -0.001(2) 0.003(3) -0.003(2)
C1 0.060(4) 0.048(3) 0.073(4) 0.007(3) 0.011(3) -0.002(3)
C2 0.063(4) 0.046(3) 0.080(4) 0.001(3) 0.016(3) 0.002(3)
C3 0.066(4) 0.045(3) 0.077(4) -0.001(3) 0.014(3) 0.003(3)
C4 0.059(4) 0.038(3) 0.071(4) -0.002(3) 0.009(3) 0.003(3)
C5 0.057(4) 0.044(3) 0.078(4) 0.000(3) 0.010(3) -0.002(3)
C6 0.057(4) 0.044(3) 0.074(4) -0.000(3) 0.010(3) -0.005(3)
C7 0.055(4) 0.049(3) 0.079(4) -0.003(3) 0.008(3) 0.007(3)
C8 0.040(3) 0.048(3) 0.079(4) -0.000(3) 0.005(3) -0.001(3)
C9 0.052(4) 0.043(3) 0.082(4) 0.004(3) 0.015(3) 0.002(3)
C10 0.054(4) 0.048(3) 0.069(4) 0.001(3) 0.007(3) -0.004(3)
C11 0.054(4) 0.045(3) 0.073(4) 0.001(3) 0.007(3) -0.006(3)
C12 0.058(4) 0.044(3) 0.093(5) -0.002(3) 0.007(3) -0.005(3)
C13 0.055(4) 0.059(4) 0.088(5) 0.002(3) 0.005(3) -0.010(3)
C14 0.055(4) 0.062(4) 0.082(4) 0.005(3) 0.001(3) -0.007(3)
C15 0.046(3) 0.059(4) 0.083(4) 0.003(3) 0.011(3) 0.001(3)
C16 0.047(3) 0.046(3) 0.077(4) 0.003(3) 0.004(3) -0.005(3)
C17 0.078(5) 0.056(4) 0.082(4) 0.007(3) 0.027(4) 0.002(3)
C18 0.052(4) 0.043(3) 0.074(4) -0.001(3) 0.005(3) -0.002(3)
C19 0.059(4) 0.051(3) 0.081(4) -0.005(3) 0.015(3) 0.004(3)
C20 0.070(5) 0.056(4) 0.074(4) -0.011(3) 0.004(4) -0.001(3)
C21 0.055(4) 0.059(4) 0.085(5) 0.002(3) 0.007(3) 0.003(3)
C22 0.066(5) 0.052(4) 0.086(5) -0.000(3) 0.015(4) 0.000(3)
C23 0.065(4) 0.052(3) 0.072(4) 0.001(3) 0.009(3) -0.000(3)
C24 0.057(4) 0.049(3) 0.075(4) -0.002(3) 0.005(3) 0.005(3)
C25 0.062(4) 0.068(4) 0.085(5) -0.010(3) 0.010(4) 0.006(4)
C26 0.074(5) 0.089(5) 0.087(5) -0.017(4) 0.004(4) 0.020(4)
C27 0.083(5) 0.054(4) 0.119(7) -0.014(4) -0.005(5) 0.019(4)
C28 0.083(5) 0.062(4) 0.106(6) 0.004(4) -0.004(5) -0.001(4)
C29 0.074(5) 0.057(4) 0.085(5) 0.004(3) 0.006(4) -0.005(3)
C30 0.061(4) 0.044(3) 0.072(4) -0.006(3) 0.002(3) 0.000(3)
C31 0.077(5) 0.056(4) 0.078(4) -0.009(3) 0.012(4) 0.003(3)
C32 0.076(5) 0.052(4) 0.101(6) -0.012(3) 0.010(4) 0.003(4)
C33 0.081(5) 0.059(4) 0.091(5) -0.016(4) 0.008(4) -0.008(4)
C34 0.085(5) 0.063(4) 0.091(5) -0.018(4) 0.016(4) -0.011(4)
C35 0.078(5) 0.055(4) 0.085(5) -0.016(3) 0.012(4) 0.002(3)

loop_
_atom_type_symbol
_atom_type_description
_atom_type_scat_dispersion_real
_atom_type_scat_dispersion_imag
_atom_type_scat_source
C C 0.0181 0.0091
;
International Tables for Crystallography
(Vol. C, Tables 4.2.6.8 and 6.1.1.4)
;
H H 0.0000 0.0000
;
International Tables for Crystallography
(Vol. C, Table 6.1.1.4)
;
O O 0.0492 0.0322
;
International Tables for Crystallography
(Vol. C, Tables 4.2.6.8 and 6.1.1.4)
;
N N 0.0311 0.0180
;
International Tables for Crystallography
(Vol. C, Tables 4.2.6.8 and 6.1.1.4)
;
S S 0.3331 0.5567
;
International Tables for Crystallography
(Vol. C, Tables 4.2.6.8 and 6.1.1.4)
;
Cl Cl 0.3639 0.7018
;
International Tables for Crystallography
(Vol. C, Tables 4.2.6.8 and 6.1.1.4)
;

loop_
_geom_angle_atom_site_label_1
_geom_angle_atom_site_label_2
_geom_angle_atom_site_label_3
_geom_angle
_geom_angle_publ_flag
_geom_angle_site_symmetry_1
_geom_angle_site_symmetry_2
_geom_angle_site_symmetry_3
C10 S1 C11 89.7(3) yes . . .
C6 O2 C17 116.7(4) yes . . .
C1 N1 C3 110.8(5) yes . . .
C1 N2 C2 108.6(5) yes . . .
C1 N2 C18 126.3(5) yes . . .
C2 N2 C18 123.8(4) yes . . .
C10 N3 C16 110.1(5) yes . . .
N1 C1 N2 107.5(5) yes . . .
N1 C1 C4 125.6(5) yes . . .
N2 C1 C4 126.9(5) yes . . .
N2 C2 C3 106.6(5) yes . . .
N2 C2 C24 122.1(5) yes . . .
C3 C2 C24 131.3(5) yes . . .
N1 C3 C2 106.6(5) yes . . .
N1 C3 C30 122.7(5) yes . . .
C2 C3 C30 130.8(5) yes . . .
C1 C4 C5 118.5(5) yes . . .
C1 C4 C9 119.9(6) yes . . .
C5 C4 C9 121.5(5) yes . . .
C4 C5 C6 119.5(5) yes . . .
O2 C6 C5 124.7(5) yes . . .
O2 C6 C7 115.8(5) yes . . .
C5 C6 C7 119.5(6) yes . . .
C6 C7 C8 122.3(5) yes . . .
C7 C8 C9 118.3(5) yes . . .
C7 C8 C10 121.2(5) yes . . .
C9 C8 C10 120.6(6) yes . . .
O1 C9 C4 118.1(5) yes . . .
O1 C9 C8 123.0(5) yes . . .
C4 C9 C8 118.9(6) yes . . .
S1 C10 N3 116.2(4) yes . . .
S1 C10 C8 123.0(5) yes . . .
N3 C10 C8 120.7(5) yes . . .
S1 C11 C12 129.4(5) yes . . .
S1 C11 C16 109.0(4) yes . . .
C12 C11 C16 121.6(6) yes . . .
C11 C12 C13 118.3(6) yes . . .
C12 C13 C14 121.1(6) yes . . .
C13 C14 C15 120.8(6) yes . . .
C14 C15 C16 118.8(6) yes . . .
N3 C16 C11 115.0(6) yes . . .
N3 C16 C15 125.6(5) yes . . .
C11 C16 C15 119.4(5) yes . . .
N2 C18 C19 119.3(6) yes . . .
N2 C18 C23 118.3(5) yes . . .
C19 C18 C23 122.2(5) yes . . .
C18 C19 C20 118.4(6) yes . . .
C19 C20 C21 120.4(6) yes . . .
C20 C21 C22 119.7(6) yes . . .
C21 C22 C23 120.6(7) yes . . .
C18 C23 C22 118.6(6) yes . . .
C2 C24 C25 120.4(6) yes . . .
C2 C24 C29 120.9(6) yes . . .
C25 C24 C29 118.7(6) yes . . .
C24 C25 C26 120.4(6) yes . . .
C25 C26 C27 119.9(7) yes . . .
C26 C27 C28 120.4(7) yes . . .
C27 C28 C29 120.6(7) yes . . .
C24 C29 C28 119.9(7) yes . . .
C3 C30 C31 121.9(6) yes . . .
C3 C30 C35 119.1(6) yes . . .
C31 C30 C35 119.0(5) yes . . .
C30 C31 C32 119.8(6) yes . . .
C31 C32 C33 120.8(7) yes . . .
C32 C33 C34 119.6(6) yes . . .
C33 C34 C35 120.7(7) yes . . .
C30 C35 C34 120.0(6) yes . . .
C9 O1 H1 109.483 no . . .
H37 O3 H38 96(8) no . . .
C1 N1 H1A 124.611 no . . .
C3 N1 H1A 124.602 no . . .
C4 C5 H5 120.253 no . . .
C6 C5 H5 120.257 no . . .
C6 C7 H7 118.854 no . . .
C8 C7 H7 118.855 no . . .
C11 C12 H12 120.836 no . . .
C13 C12 H12 120.845 no . . .
C12 C13 H13 119.480 no . . .
C14 C13 H13 119.468 no . . .
C13 C14 H14 119.597 no . . .
C15 C14 H14 119.597 no . . .
C14 C15 H15 120.609 no . . .
C16 C15 H15 120.601 no . . .
O2 C17 H17A 109.466 no . . .
O2 C17 H17B 109.471 no . . .
O2 C17 H17C 109.475 no . . .
H17A C17 H17B 109.477 no . . .
H17A C17 H17C 109.469 no . . .
H17B C17 H17C 109.469 no . . .
C18 C19 H19 120.795 no . . .
C20 C19 H19 120.791 no . . .
C19 C20 H20 119.805 no . . .
C21 C20 H20 119.801 no . . .
C20 C21 H21 120.121 no . . .
C22 C21 H21 120.135 no . . .
C21 C22 H36 123(4) no . . .
C23 C22 H36 117(4) no . . .
C18 C23 H23 120.687 no . . .
C22 C23 H23 120.684 no . . .
C24 C25 H25 119.786 no . . .
C26 C25 H25 119.795 no . . .
C25 C26 H26 120.054 no . . .
C27 C26 H26 120.068 no . . .
C26 C27 H27 119.778 no . . .
C28 C27 H27 119.773 no . . .
C27 C28 H28 119.690 no . . .
C29 C28 H28 119.706 no . . .
C24 C29 H29 120.054 no . . .
C28 C29 H29 120.059 no . . .
C30 C31 H31 120.095 no . . .
C32 C31 H31 120.081 no . . .
C31 C32 H32 119.584 no . . .
C33 C32 H32 119.585 no . . .
C32 C33 H33 120.190 no . . .
C34 C33 H33 120.200 no . . .
C33 C34 H34 119.666 no . . .
C35 C34 H34 119.653 no . . .
C30 C35 H35 120.001 no . . .
C34 C35 H35 119.992 no . . .

loop_
_geom_bond_atom_site_label_1
_geom_bond_atom_site_label_2
_geom_bond_distance
_geom_bond_publ_flag
_geom_bond_site_symmetry_1
_geom_bond_site_symmetry_2
S1 C10 1.732(6) yes . .
S1 C11 1.734(6) yes . .
O1 C9 1.353(8) yes . .
O2 C6 1.372(8) yes . .
O2 C17 1.429(7) yes . .
N1 C1 1.329(7) yes . .
N1 C3 1.374(7) yes . .
N2 C1 1.354(7) yes . .
N2 C2 1.402(7) yes . .
N2 C18 1.456(7) yes . .
N3 C10 1.313(8) yes . .
N3 C16 1.396(7) yes . .
C1 C4 1.466(8) yes . .
C2 C3 1.371(8) yes . .
C2 C24 1.468(8) yes . .
C3 C30 1.463(8) yes . .
C4 C5 1.394(9) yes . .
C4 C9 1.389(8) yes . .
C5 C6 1.389(8) yes . .
C6 C7 1.372(9) yes . .
C7 C8 1.400(9) yes . .
C8 C9 1.417(8) yes . .
C8 C10 1.464(8) yes . .
C11 C12 1.384(8) yes . .
C11 C16 1.413(8) yes . .
C12 C13 1.386(10) yes . .
C13 C14 1.403(9) yes . .
C14 C15 1.388(9) yes . .
C15 C16 1.404(9) yes . .
C18 C19 1.385(9) yes . .
C18 C23 1.372(10) yes . .
C19 C20 1.395(9) yes . .
C20 C21 1.392(10) yes . .
C21 C22 1.377(10) yes . .
C22 C23 1.399(9) yes . .
C24 C25 1.399(10) yes . .
C24 C29 1.402(9) yes . .
C25 C26 1.382(10) yes . .
C26 C27 1.385(11) yes . .
C27 C28 1.366(13) yes . .
C28 C29 1.386(10) yes . .
C30 C31 1.390(9) yes . .
C30 C35 1.406(9) yes . .
C31 C32 1.402(9) yes . .
C32 C33 1.376(10) yes . .
C33 C34 1.379(10) yes . .
C34 C35 1.392(9) yes . .
O1 H1 0.840 no . .
O3 H37 0.80(11) no . .
O3 H38 1.07(5) no . .
N1 H1A 0.880 no . .
C5 H5 0.950 no . .
C7 H7 0.950 no . .
C12 H12 0.950 no . .
C13 H13 0.950 no . .
C14 H14 0.950 no . .
C15 H15 0.950 no . .
C17 H17A 0.980 no . .
C17 H17B 0.980 no . .
C17 H17C 0.980 no . .
C19 H19 0.950 no . .
C20 H20 0.950 no . .
C21 H21 0.950 no . .
C22 H36 0.97(7) no . .
C23 H23 0.950 no . .
C25 H25 0.950 no . .
C26 H26 0.950 no . .
C27 H27 0.950 no . .
C28 H28 0.950 no . .
C29 H29 0.950 no . .
C31 H31 0.950 no . .
C32 H32 0.950 no . .
C33 H33 0.950 no . .
C34 H34 0.950 no . .
C35 H35 0.950 no . .

loop_
_geom_contact_atom_site_label_1
_geom_contact_atom_site_label_2
_geom_contact_distance
_geom_contact_publ_flag
_geom_contact_site_symmetry_1
_geom_contact_site_symmetry_2
S1 C7 3.144(6) no . .
O1 N2 3.089(6) no . .
O1 N3 2.602(6) no . .
O1 C1 2.758(7) no . .
O1 C10 2.900(7) no . .
O1 C18 3.359(7) no . .
O1 C19 3.206(7) no . .
N1 C5 3.165(8) no . .
N1 C9 3.494(7) no . .
N1 C18 3.568(7) no . .
N1 C35 2.997(8) no . .
N2 C5 3.543(8) no . .
N2 C9 3.218(7) no . .
N2 C25 3.186(8) no . .
N2 C29 3.564(7) no . .
N3 C9 2.856(8) no . .
C1 C19 3.454(8) no . .
C1 C23 3.262(9) no . .
C2 C19 3.364(8) no . .
C2 C23 3.307(9) no . .
C2 C31 3.184(9) no . .
C3 C29 3.303(9) no . .
C4 C7 2.751(8) no . .
C4 C18 3.112(8) no . .
C5 C8 2.804(8) no . .
C5 C17 2.821(9) no . .
C6 C9 2.805(9) no . .
C9 C18 3.519(8) no . .
C10 C15 3.569(9) no . .
C11 C14 2.766(9) no . .
C12 C15 2.829(9) no . .
C13 C16 2.783(9) no . .
C18 C21 2.759(8) no . .
C18 C24 3.001(8) no . .
C18 C25 3.343(9) no . .
C19 C22 2.781(11) no . .
C19 C24 3.550(8) no . .
C19 C25 3.317(9) no . .
C20 C23 2.781(9) no . .
C24 C27 2.780(10) no . .
C24 C30 3.295(8) no . .
C24 C31 3.374(8) no . .
C25 C28 2.765(10) no . .
C26 C29 2.773(11) no . .
C30 C33 2.799(9) no . .
C31 C34 2.776(10) no . .
C32 C35 2.769(10) no . .
Cl1 O3 3.153(8) no . .
Cl1 N1 3.020(5) no . 1_455
S1 N3 3.412(5) no . 3_556
S1 C10 3.498(6) no . 3_556
S1 C15 3.456(6) no . 3_656
O1 C13 3.570(7) no . 3_656
O1 C21 3.558(8) no . 1_655
O1 C22 3.298(8) no . 1_655
O2 C14 3.477(7) no . 3_556
O2 C26 3.404(8) no . 4_555
O2 C27 3.106(8) no . 4_555
O2 C33 3.348(8) no . 2_546
O3 Cl1 3.153(8) no . .
O3 N1 3.261(9) no . .
O3 N2 3.428(9) no . .
O3 C1 3.327(10) no . .
O3 C2 3.440(10) no . .
O3 C3 3.328(10) no . .
O3 C20 3.588(9) no . 4_555
O3 C23 3.597(9) no . .
N1 Cl1 3.020(5) no . 1_655
N1 O3 3.261(9) no . .
N2 O3 3.428(9) no . .
N3 S1 3.412(5) no . 3_556
N3 C11 3.427(7) no . 3_656
N3 C12 3.548(7) no . 3_656
N3 C15 3.587(7) no . 3_656
N3 C16 3.441(7) no . 3_656
C1 O3 3.327(10) no . .
C2 O3 3.440(10) no . .
C3 O3 3.328(10) no . .
C5 C13 3.556(8) no . 3_556
C6 C13 3.304(8) no . 3_556
C6 C14 3.496(8) no . 3_556
C6 C26 3.424(9) no . 4_555
C6 C27 3.515(10) no . 4_555
C7 C12 3.564(8) no . 3_556
C7 C13 3.437(8) no . 3_556
C7 C14 3.508(8) no . 3_556
C8 C11 3.409(8) no . 3_556
C8 C12 3.380(8) no . 3_556
C8 C14 3.431(8) no . 3_656
C9 C12 3.466(8) no . 3_556
C9 C13 3.589(8) no . 3_656
C10 S1 3.498(6) no . 3_556
C10 C11 3.478(8) no . 3_556
C10 C14 3.338(8) no . 3_656
C10 C15 3.360(8) no . 3_656
C11 N3 3.427(7) no . 3_656
C11 C8 3.409(8) no . 3_556
C11 C10 3.478(8) no . 3_556
C11 C16 3.496(8) no . 3_656
C12 N3 3.548(7) no . 3_656
C12 C7 3.564(8) no . 3_556
C12 C8 3.380(8) no . 3_556
C12 C9 3.466(8) no . 3_556
C12 C22 3.564(8) no . 3_556
C13 O1 3.570(7) no . 3_656
C13 C5 3.556(8) no . 3_556
C13 C6 3.304(8) no . 3_556
C13 C7 3.437(8) no . 3_556
C13 C9 3.589(8) no . 3_656
C14 O2 3.477(7) no . 3_556
C14 C6 3.496(8) no . 3_556
C14 C7 3.508(8) no . 3_556
C14 C8 3.431(8) no . 3_656
C14 C10 3.338(8) no . 3_656
C15 S1 3.456(6) no . 3_656
C15 N3 3.587(7) no . 3_656
C15 C10 3.360(8) no . 3_656
C15 C34 3.596(9) no . 4_454
C16 N3 3.441(7) no . 3_656
C16 C11 3.496(8) no . 3_656
C16 C16 3.264(8) no . 3_656
C17 C21 3.437(9) no . 4_555
C17 C26 3.586(10) no . 4_555
C17 C27 3.501(10) no . 4_555
C20 O3 3.588(9) no . 4_454
C21 O1 3.558(8) no . 1_455
C21 C17 3.437(9) no . 4_454
C22 O1 3.298(8) no . 1_455
C22 C12 3.564(8) no . 3_556
C23 O3 3.597(9) no . .
C26 O2 3.404(8) no . 4_454
C26 C6 3.424(9) no . 4_454
C26 C17 3.586(10) no . 4_454
C27 O2 3.106(8) no . 4_454
C27 C6 3.515(10) no . 4_454
C27 C17 3.501(10) no . 4_454
C28 C28 3.378(10) no . 3_566
C28 C29 3.584(9) no . 3_566
C29 C28 3.584(9) no . 3_566
C33 O2 3.348(8) no . 2_556
C34 C15 3.596(9) no . 4_555
S1 H7 2.7198 no . .
S1 H12 3.0171 no . .
O1 H19 2.7936 no . .
O2 H5 2.6667 no . .
O2 H7 2.4616 no . .
N1 H5 3.0646 no . .
N1 H35 2.7546 no . .
N2 H1A 3.0102 no . .
N2 H19 2.6251 no . .
N2 H23 2.5907 no . .
N2 H25 3.0666 no . .
N3 H1 1.8676 no . .
N3 H15 2.7196 no . .
C1 H1 3.5844 no . .
C1 H5 2.6153 no . .
C1 H19 3.5200 no . .
C1 H23 3.2018 no . .
C2 H1A 3.0471 no . .
C2 H19 3.4032 no . .
C2 H23 3.3108 no . .
C2 H25 2.6502 no . .
C2 H29 2.6671 no . .
C2 H31 2.9888 no . .
C3 H29 3.1939 no . .
C3 H31 2.6723 no . .
C3 H35 2.6323 no . .
C4 H1 3.0449 no . .
C4 H1A 2.7232 no . .
C5 H1A 3.1582 no . .
C5 H7 3.2380 no . .
C5 H17A 2.7462 no . .
C5 H17B 2.7601 no . .
C6 H17A 2.6547 no . .
C6 H17B 2.5802 no . .
C6 H17C 3.1989 no . .
C7 H5 3.2441 no . .
C8 H1 2.4402 no . .
C9 H5 3.2823 no . .
C9 H7 3.2743 no . .
C10 H1 2.4530 no . .
C10 H7 2.6500 no . .
C11 H13 3.2379 no . .
C11 H15 3.2959 no . .
C12 H14 3.2784 no . .
C13 H15 3.2866 no . .
C14 H12 3.2884 no . .
C15 H13 3.2772 no . .
C16 H1 3.1574 no . .
C16 H12 3.3016 no . .
C16 H14 3.2634 no . .
C17 H5 2.5330 no . .
C18 H20 3.2488 no . .
C18 H25 3.2151 no . .
C18 H36 3.24(7) no . .
C19 H21 3.2755 no . .
C19 H23 3.2694 no . .
C19 H25 2.9105 no . .
C20 H36 3.29(7) no . .
C21 H19 3.2791 no . .
C21 H23 3.2702 no . .
C22 H20 3.2511 no . .
C23 H19 3.2684 no . .
C23 H21 3.2702 no . .
C24 H26 3.2711 no . .
C24 H28 3.2698 no . .
C24 H31 2.9160 no . .
C25 H19 3.1782 no . .
C25 H27 3.2505 no . .
C25 H29 3.2714 no . .
C25 H31 3.3777 no . .
C26 H28 3.2430 no . .
C27 H25 3.2511 no . .
C27 H29 3.2450 no . .
C28 H26 3.2424 no . .
C29 H25 3.2701 no . .
C29 H27 3.2461 no . .
C29 H31 3.3403 no . .
C30 H1A 2.7117 no . .
C30 H29 3.3974 no . .
C30 H32 3.2703 no . .
C30 H34 3.2788 no . .
C31 H33 3.2734 no . .
C31 H35 3.2684 no . .
C32 H34 3.2376 no . .
C33 H31 3.2692 no . .
C33 H35 3.2616 no . .
C34 H32 3.2376 no . .
C35 H1A 2.8570 no . .
C35 H31 3.2713 no . .
C35 H33 3.2646 no . .
H1 H19 3.2157 no . .
H1A H5 3.0184 no . .
H1A H35 2.4678 no . .
H5 H17A 2.2580 no . .
H5 H17B 2.3841 no . .
H5 H17C 3.5029 no . .
H12 H13 2.3408 no . .
H13 H14 2.3393 no . .
H14 H15 2.3413 no . .
H19 H20 2.3537 no . .
H19 H25 2.5310 no . .
H20 H21 2.3407 no . .
H21 H36 2.3813 no . .
H23 H36 2.3220 no . .
H25 H26 2.3295 no . .
H26 H27 2.3324 no . .
H27 H28 2.3081 no . .
H28 H29 2.3327 no . .
H29 H31 3.5878 no . .
H31 H32 2.3471 no . .
H32 H33 2.3230 no . .
H33 H34 2.3270 no . .
H34 H35 2.3366 no . .
Cl1 H1A 2.1738 no . 1_455
Cl1 H5 3.4239 no . .
Cl1 H13 3.1499 no . 3_556
Cl1 H17A 2.8681 no . .
Cl1 H19 3.0884 no . 4_455
Cl1 H21 3.1641 no . 4_555
Cl1 H23 3.3323 no . .
Cl1 H25 2.8674 no . 4_455
Cl1 H26 3.3758 no . 4_455
Cl1 H35 3.3045 no . 1_455
Cl1 H37 2.39(10) no . .
S1 H15 3.2828 no . 3_656
S1 H34 3.3810 no . 2_546
O1 H13 3.4719 no . 3_656
O1 H21 3.2589 no . 1_655
O1 H36 2.78(6) no . 1_655
O2 H14 3.2783 no . 3_556
O2 H26 3.4510 no . 4_555
O2 H27 2.9583 no . 4_555
O2 H33 2.7842 no . 2_546
O3 H5 3.1215 no . .
O3 H20 2.8735 no . 4_555
O3 H21 3.1499 no . 4_555
O3 H23 2.7483 no . .
O3 H29 3.4676 no . .
O3 H35 3.4581 no . .
N1 H20 3.5316 no . 4_555
N1 H23 3.5900 no . 1_655
N1 H36 2.88(7) no . 1_655
N2 H36 3.06(7) no . 1_655
N3 H34 3.5529 no . 4_454
C1 H36 2.95(7) no . 1_655
C2 H36 3.09(7) no . 1_655
C3 H36 3.00(7) no . 1_655
C4 H12 3.5134 no . 3_556
C5 H13 3.2977 no . 3_556
C5 H26 3.4328 no . 4_555
C6 H13 3.3270 no . 3_556
C6 H26 3.0912 no . 4_555
C6 H27 3.2739 no . 4_555
C7 H14 3.4971 no . 3_656
C7 H26 3.2768 no . 4_555
C7 H27 3.1483 no . 4_555
C8 H12 3.5837 no . 3_556
C8 H14 3.3899 no . 3_656
C9 H12 3.2948 no . 3_556
C9 H13 3.4257 no . 3_656
C10 H14 3.5916 no . 3_656
C12 H1 3.3155 no . 3_656
C13 H1 3.3696 no . 3_656
C14 H7 3.5038 no . 3_556
C14 H26 3.0886 no . 2_545
C14 H33 3.1149 no . 4_454
C15 H7 3.4159 no . 3_556
C15 H33 3.1359 no . 4_454
C15 H34 2.8926 no . 4_454
C16 H34 3.4263 no . 4_454
C17 H21 3.5783 no . 4_555
C17 H25 3.2069 no . 4_455
C17 H31 3.4896 no . 4_455
C18 H12 2.9394 no . 3_556
C18 H17B 3.5489 no . 4_454
C19 H12 2.9554 no . 3_556
C19 H17B 3.3538 no . 4_454
C20 H5 3.3921 no . 4_454
C20 H12 2.8840 no . 3_556
C20 H17B 3.0733 no . 4_454
C20 H35 3.3432 no . 4_454
C21 H1 3.5388 no . 1_455
C21 H12 2.8307 no . 3_556
C21 H17A 3.0963 no . 4_454
C21 H17B 3.0106 no . 4_454
C21 H37 3.52(9) no . 4_454
C22 H1 3.5329 no . 1_455
C22 H12 2.8216 no . 3_556
C22 H13 3.4777 no . 3_556
C22 H17A 3.4814 no . 4_454
C22 H17B 3.2450 no . 4_454
C22 H17C 3.5032 no . 4_454
C23 H12 2.8988 no . 3_556
C23 H13 3.3475 no . 3_556
C23 H17B 3.5093 no . 4_454
C23 H37 3.59(10) no . .
C24 H17B 3.5359 no . 4_454
C25 H17A 3.1862 no . 4_554
C25 H17B 3.1472 no . 4_454
C25 H17C 3.1494 no . 4_554
C26 H14 2.9432 no . 2_555
C26 H17A 3.5740 no . 4_554
C26 H17B 2.9557 no . 4_454
C27 H7 3.4839 no . 4_454
C27 H14 3.4433 no . 2_555
C27 H17B 3.1862 no . 4_454
C27 H17C 3.5929 no . 4_454
C28 H17B 3.5408 no . 4_454
C28 H17C 3.5425 no . 4_454
C28 H28 2.9719 no . 3_566
C28 H29 3.3610 no . 3_566
C28 H32 3.3659 no . 1_455
C29 H28 2.9942 no . 3_566
C29 H32 3.5093 no . 1_455
C31 H17C 3.4025 no . 4_554
C31 H28 3.1907 no . 3_566
C31 H32 3.4925 no . 3_666
C32 H28 3.5339 no . 1_655
C32 H28 3.1544 no . 3_566
C32 H29 3.2952 no . 1_655
C32 H32 3.3300 no . 3_666
C33 H7 3.3247 no . 2_556
C33 H15 3.2053 no . 4_555
C33 H27 3.5909 no . 3_566
C33 H38 3.35(5) no . 1_655
C34 H7 3.1272 no . 2_556
C34 H15 3.0438 no . 4_555
C34 H38 3.17(5) no . 1_655
C35 H20 3.4510 no . 4_555
C35 H37 3.45(10) no . 1_655
C35 H38 3.52(5) no . 1_655
H1 C12 3.3155 no . 3_656
H1 C13 3.3696 no . 3_656
H1 C21 3.5388 no . 1_655
H1 C22 3.5329 no . 1_655
H1 H12 3.4059 no . 3_656
H1 H13 3.4954 no . 3_656
H1 H21 3.2056 no . 1_655
H1 H36 3.2215 no . 1_655
H1A Cl1 2.1738 no . 1_655
H1A H20 3.1304 no . 4_555
H1A H23 3.4295 no . 1_655
H1A H36 3.2450 no . 1_655
H1A H37 3.5558 no . 1_655
H5 Cl1 3.4239 no . .
H5 O3 3.1215 no . .
H5 C20 3.3921 no . 4_555
H5 H13 3.4965 no . 3_556
H5 H20 3.1055 no . 4_555
H5 H21 3.5556 no . 4_555
H5 H37 3.0838 no . .
H7 C14 3.5038 no . 3_556
H7 C15 3.4159 no . 3_556
H7 C27 3.4839 no . 4_555
H7 C33 3.3247 no . 2_546
H7 C34 3.1272 no . 2_546
H7 H26 3.5345 no . 4_555
H7 H27 2.7527 no . 4_555
H7 H33 3.1250 no . 2_546
H7 H34 2.7825 no . 2_546
H12 C4 3.5134 no . 3_556
H12 C8 3.5837 no . 3_556
H12 C9 3.2948 no . 3_556
H12 C18 2.9394 no . 3_556
H12 C19 2.9554 no . 3_556
H12 C20 2.8840 no . 3_556
H12 C21 2.8307 no . 3_556
H12 C22 2.8216 no . 3_556
H12 C23 2.8988 no . 3_556
H12 H1 3.4059 no . 3_656
H12 H19 3.5435 no . 3_556
H12 H20 3.4361 no . 3_556
H12 H21 3.3712 no . 3_556
H12 H23 3.4665 no . 3_556
H12 H36 3.3824 no . 3_556
H13 Cl1 3.1499 no . 3_556
H13 O1 3.4719 no . 3_656
H13 C5 3.2977 no . 3_556
H13 C6 3.3270 no . 3_556
H13 C9 3.4257 no . 3_656
H13 C22 3.4777 no . 3_556
H13 C23 3.3475 no . 3_556
H13 H1 3.4954 no . 3_656
H13 H5 3.4965 no . 3_556
H13 H23 3.2805 no . 3_556
H13 H26 3.3333 no . 2_545
H13 H36 3.4876 no . 3_556
H14 O2 3.2783 no . 3_556
H14 C7 3.4971 no . 3_656
H14 C8 3.3899 no . 3_656
H14 C10 3.5916 no . 3_656
H14 C26 2.9432 no . 2_545
H14 C27 3.4433 no . 2_545
H14 H26 2.2095 no . 2_545
H14 H27 3.1920 no . 2_545
H14 H33 2.7222 no . 4_454
H15 S1 3.2828 no . 3_656
H15 C33 3.2053 no . 4_454
H15 C34 3.0438 no . 4_454
H15 H33 2.7670 no . 4_454
H15 H34 2.4169 no . 4_454
H15 H38 3.4382 no . 4_554
H17A Cl1 2.8681 no . .
H17A C21 3.0963 no . 4_555
H17A C22 3.4814 no . 4_555
H17A C25 3.1862 no . 4_455
H17A C26 3.5740 no . 4_455
H17A H21 2.9874 no . 4_555
H17A H25 2.6081 no . 4_455
H17A H26 3.3569 no . 4_455
H17B C18 3.5489 no . 4_555
H17B C19 3.3538 no . 4_555
H17B C20 3.0733 no . 4_555
H17B C21 3.0106 no . 4_555
H17B C22 3.2450 no . 4_555
H17B C23 3.5093 no . 4_555
H17B C24 3.5359 no . 4_555
H17B C25 3.1472 no . 4_555
H17B C26 2.9557 no . 4_555
H17B C27 3.1862 no . 4_555
H17B C28 3.5408 no . 4_555
H17B H20 3.4694 no . 4_555
H17B H21 3.3646 no . 4_555
H17B H25 3.5356 no . 4_555
H17B H26 3.2388 no . 4_555
H17C C22 3.5032 no . 4_555
H17C C25 3.1494 no . 4_455
H17C C27 3.5929 no . 4_555
H17C C28 3.5425 no . 4_555
H17C C31 3.4025 no . 4_455
H17C H25 2.9274 no . 4_455
H17C H31 2.5140 no . 4_455
H17C H32 3.5716 no . 2_546
H17C H33 3.5156 no . 2_546
H17C H36 3.5759 no . 4_555
H19 Cl1 3.0884 no . 4_554
H19 H12 3.5435 no . 3_556
H19 H21 3.3429 no . 1_655
H19 H35 3.4457 no . 4_454
H19 H36 3.5107 no . 1_655
H20 O3 2.8735 no . 4_454
H20 N1 3.5316 no . 4_454
H20 C35 3.4510 no . 4_454
H20 H1A 3.1304 no . 4_454
H20 H5 3.1055 no . 4_454
H20 H12 3.4361 no . 3_556
H20 H17B 3.4694 no . 4_454
H20 H35 2.5112 no . 4_454
H20 H37 3.1326 no . 4_454
H20 H38 3.0390 no . 4_454
H21 Cl1 3.1641 no . 4_454
H21 O1 3.2589 no . 1_455
H21 O3 3.1499 no . 4_454
H21 C17 3.5783 no . 4_454
H21 H1 3.2056 no . 1_455
H21 H5 3.5556 no . 4_454
H21 H12 3.3712 no . 3_556
H21 H17A 2.9874 no . 4_454
H21 H17B 3.3646 no . 4_454
H21 H19 3.3429 no . 1_455
H21 H37 2.8084 no . 4_454
H21 H38 3.1909 no . 4_454
H23 Cl1 3.3323 no . .
H23 O3 2.7483 no . .
H23 N1 3.5900 no . 1_455
H23 H1A 3.4295 no . 1_455
H23 H12 3.4665 no . 3_556
H23 H13 3.2805 no . 3_556
H23 H37 2.6708 no . .
H23 H38 3.5457 no . .
H25 Cl1 2.8674 no . 4_554
H25 C17 3.2069 no . 4_554
H25 H17A 2.6081 no . 4_554
H25 H17B 3.5356 no . 4_454
H25 H17C 2.9274 no . 4_554
H25 H36 3.4158 no . 1_655
H26 Cl1 3.3758 no . 4_554
H26 O2 3.4510 no . 4_454
H26 C5 3.4328 no . 4_454
H26 C6 3.0912 no . 4_454
H26 C7 3.2768 no . 4_454
H26 C14 3.0886 no . 2_555
H26 H7 3.5345 no . 4_454
H26 H13 3.3333 no . 2_555
H26 H14 2.2095 no . 2_555
H26 H17A 3.3569 no . 4_554
H26 H17B 3.2388 no . 4_454
H27 O2 2.9583 no . 4_454
H27 C6 3.2739 no . 4_454
H27 C7 3.1483 no . 4_454
H27 C33 3.5909 no . 3_566
H27 H7 2.7527 no . 4_454
H27 H14 3.1920 no . 2_555
H27 H29 3.5973 no . 3_566
H28 C28 2.9719 no . 3_566
H28 C29 2.9942 no . 3_566
H28 C31 3.1907 no . 3_566
H28 C32 3.5339 no . 1_455
H28 C32 3.1544 no . 3_566
H28 H28 2.8393 no . 3_566
H28 H29 2.8852 no . 3_566
H28 H31 3.2448 no . 3_566
H28 H32 2.7575 no . 1_455
H28 H32 3.1874 no . 3_566
H29 O3 3.4676 no . .
H29 C28 3.3610 no . 3_566
H29 C32 3.2952 no . 1_455
H29 H27 3.5973 no . 3_566
H29 H28 2.8852 no . 3_566
H29 H32 3.0454 no . 1_455
H29 H38 3.3257 no . .
H31 C17 3.4896 no . 4_554
H31 H17C 2.5140 no . 4_554
H31 H28 3.2448 no . 3_566
H31 H32 3.0318 no . 3_666
H32 C28 3.3659 no . 1_655
H32 C29 3.5093 no . 1_655
H32 C31 3.4925 no . 3_666
H32 C32 3.3300 no . 3_666
H32 H17C 3.5716 no . 2_556
H32 H28 2.7575 no . 1_655
H32 H28 3.1874 no . 3_566
H32 H29 3.0454 no . 1_655
H32 H31 3.0318 no . 3_666
H32 H32 2.7049 no . 3_666
H33 O2 2.7842 no . 2_556
H33 C14 3.1149 no . 4_555
H33 C15 3.1359 no . 4_555
H33 H7 3.1250 no . 2_556
H33 H14 2.7222 no . 4_555
H33 H15 2.7670 no . 4_555
H33 H17C 3.5156 no . 2_556
H34 S1 3.3810 no . 2_556
H34 N3 3.5529 no . 4_555
H34 C15 2.8926 no . 4_555
H34 C16 3.4263 no . 4_555
H34 H7 2.7825 no . 2_556
H34 H15 2.4169 no . 4_555
H34 H38 3.3392 no . 1_655
H35 Cl1 3.3045 no . 1_655
H35 O3 3.4581 no . .
H35 C20 3.3432 no . 4_555
H35 H19 3.4457 no . 4_555
H35 H20 2.5112 no . 4_555
H35 H37 3.5994 no . 1_655
H35 H38 3.4500 no . .
H36 O1 2.78(6) no . 1_455
H36 N1 2.88(7) no . 1_455
H36 N2 3.06(7) no . 1_455
H36 C1 2.95(7) no . 1_455
H36 C2 3.09(7) no . 1_455
H36 C3 3.00(7) no . 1_455
H36 H1 3.2215 no . 1_455
H36 H1A 3.2450 no . 1_455
H36 H12 3.3824 no . 3_556
H36 H13 3.4876 no . 3_556
H36 H17C 3.5759 no . 4_454
H36 H19 3.5107 no . 1_455
H36 H25 3.4158 no . 1_455
H37 Cl1 2.39(10) no . .
H37 C21 3.52(9) no . 4_555
H37 C23 3.59(10) no . .
H37 C35 3.45(10) no . 1_455
H37 H1A 3.5558 no . 1_455
H37 H5 3.0838 no . .
H37 H20 3.1326 no . 4_555
H37 H21 2.8084 no . 4_555
H37 H23 2.6708 no . .
H37 H35 3.5994 no . 1_455
H38 C33 3.35(5) no . 1_455
H38 C34 3.17(5) no . 1_455
H38 C35 3.52(5) no . 1_455
H38 H15 3.4382 no . 4_455
H38 H20 3.0390 no . 4_555
H38 H21 3.1909 no . 4_555
H38 H23 3.5457 no . .
H38 H29 3.3257 no . .
H38 H34 3.3392 no . 1_455
H38 H35 3.4500 no . .

loop_
_geom_hbond_atom_site_label_D
_geom_hbond_atom_site_label_H
_geom_hbond_atom_site_label_A
_geom_hbond_site_symmetry_D
_geom_hbond_site_symmetry_H
_geom_hbond_site_symmetry_A
_geom_hbond_distance_DA
_geom_hbond_distance_DH
_geom_hbond_distance_HA
_geom_hbond_angle_DHA
_geom_hbond_publ_flag
O1 H1 N3 . . . 2.602(6) 0.840 1.868 145.2 no
O3 H37 Cl1 . . . 3.153(8) 0.80(11) 2.39(10) 160(9) no
N1 H1A Cl1 . . 1_655 3.020(5) 0.880 2.174 161.2 no

loop_
_geom_torsion_atom_site_label_1
_geom_torsion_atom_site_label_2
_geom_torsion_atom_site_label_3
_geom_torsion_atom_site_label_4
_geom_torsion
_geom_torsion_publ_flag
_geom_torsion_site_symmetry_1
_geom_torsion_site_symmetry_2
_geom_torsion_site_symmetry_3
_geom_torsion_site_symmetry_4
C10 S1 C11 C12 -179.6(5) no . . . .
C10 S1 C11 C16 0.3(4) no . . . .
C11 S1 C10 N3 -0.1(4) no . . . .
C11 S1 C10 C8 177.7(4) no . . . .
C17 O2 C6 C5 -13.5(7) no . . . .
C17 O2 C6 C7 167.4(4) no . . . .
C1 N1 C3 C2 -1.0(7) no . . . .
C1 N1 C3 C30 177.8(5) no . . . .
C3 N1 C1 N2 0.8(7) no . . . .
C3 N1 C1 C4 178.6(5) no . . . .
C1 N2 C2 C3 -0.3(7) no . . . .
C1 N2 C2 C24 -178.8(5) no . . . .
C2 N2 C1 N1 -0.3(7) no . . . .
C2 N2 C1 C4 -178.1(6) no . . . .
C1 N2 C18 C19 -104.5(7) no . . . .
C1 N2 C18 C23 79.7(7) no . . . .
C18 N2 C1 N1 -167.5(5) no . . . .
C18 N2 C1 C4 14.7(10) no . . . .
C2 N2 C18 C19 90.1(7) no . . . .
C2 N2 C18 C23 -85.7(7) no . . . .
C18 N2 C2 C3 167.3(5) no . . . .
C18 N2 C2 C24 -11.2(9) no . . . .
C10 N3 C16 C11 0.3(6) no . . . .
C10 N3 C16 C15 178.6(5) no . . . .
C16 N3 C10 S1 -0.1(6) no . . . .
C16 N3 C10 C8 -177.9(4) no . . . .
N1 C1 C4 C5 65.6(8) no . . . .
N1 C1 C4 C9 -112.3(7) no . . . .
N2 C1 C4 C5 -117.0(7) no . . . .
N2 C1 C4 C9 65.0(9) no . . . .
N2 C2 C3 N1 0.8(7) no . . . .
N2 C2 C3 C30 -178.0(6) no . . . .
N2 C2 C24 C25 -64.4(8) no . . . .
N2 C2 C24 C29 116.0(6) no . . . .
C3 C2 C24 C25 117.5(8) no . . . .
C3 C2 C24 C29 -62.2(10) no . . . .
C24 C2 C3 N1 179.1(6) no . . . .
C24 C2 C3 C30 0.4(13) no . . . .
N1 C3 C30 C31 142.2(6) no . . . .
N1 C3 C30 C35 -39.0(9) no . . . .
C2 C3 C30 C31 -39.2(10) no . . . .
C2 C3 C30 C35 139.6(7) no . . . .
C1 C4 C5 C6 -177.7(5) no . . . .
C1 C4 C9 O1 -2.4(8) no . . . .
C1 C4 C9 C8 176.0(5) no . . . .
C5 C4 C9 O1 179.7(5) no . . . .
C5 C4 C9 C8 -1.9(8) no . . . .
C9 C4 C5 C6 0.2(8) no . . . .
C4 C5 C6 O2 -177.2(5) no . . . .
C4 C5 C6 C7 1.9(8) no . . . .
O2 C6 C7 C8 176.8(4) no . . . .
C5 C6 C7 C8 -2.3(8) no . . . .
C6 C7 C8 C9 0.6(8) no . . . .
C6 C7 C8 C10 -179.9(5) no . . . .
C7 C8 C9 O1 179.8(5) no . . . .
C7 C8 C9 C4 1.5(7) no . . . .
C7 C8 C10 S1 2.6(8) no . . . .
C7 C8 C10 N3 -179.7(5) no . . . .
C9 C8 C10 S1 -177.9(4) no . . . .
C9 C8 C10 N3 -0.2(8) no . . . .
C10 C8 C9 O1 0.2(8) no . . . .
C10 C8 C9 C4 -178.0(4) no . . . .
S1 C11 C12 C13 179.0(4) no . . . .
S1 C11 C16 N3 -0.4(6) no . . . .
S1 C11 C16 C15 -178.7(3) no . . . .
C12 C11 C16 N3 179.5(5) no . . . .
C12 C11 C16 C15 1.2(8) no . . . .
C16 C11 C12 C13 -0.9(8) no . . . .
C11 C12 C13 C14 0.5(8) no . . . .
C12 C13 C14 C15 -0.4(9) no . . . .
C13 C14 C15 C16 0.6(8) no . . . .
C14 C15 C16 N3 -179.2(5) no . . . .
C14 C15 C16 C11 -1.0(8) no . . . .
N2 C18 C19 C20 -176.3(4) no . . . .
N2 C18 C23 C22 176.6(4) no . . . .
C19 C18 C23 C22 0.9(8) no . . . .
C23 C18 C19 C20 -0.7(8) no . . . .
C18 C19 C20 C21 0.7(8) no . . . .
C19 C20 C21 C22 -1.0(9) no . . . .
C20 C21 C22 C23 1.2(9) no . . . .
C21 C22 C23 C18 -1.2(9) no . . . .
C2 C24 C25 C26 -178.9(5) no . . . .
C2 C24 C29 C28 178.5(5) no . . . .
C25 C24 C29 C28 -1.2(9) no . . . .
C29 C24 C25 C26 0.8(9) no . . . .
C24 C25 C26 C27 0.5(10) no . . . .
C25 C26 C27 C28 -1.4(11) no . . . .
C26 C27 C28 C29 1.0(11) no . . . .
C27 C28 C29 C24 0.3(10) no . . . .
C3 C30 C31 C32 178.7(5) no . . . .
C3 C30 C35 C34 -179.3(5) no . . . .
C31 C30 C35 C34 -0.5(9) no . . . .
C35 C30 C31 C32 -0.2(9) no . . . .
C30 C31 C32 C33 -0.4(9) no . . . .
C31 C32 C33 C34 1.6(10) no . . . .
C32 C33 C34 C35 -2.2(10) no . . . .
C33 C34 C35 C30 1.7(10) no . . . .
